data_4070864
loop_
_publ_author_name
'Fairchild, Robert M.'
'Holman, K. Travis'

_publ_section_title
;
 [(\h5-C5Me4CH2R)Ru(\h6-arene)]+and [(\h5-C5Me4CH2R)Ru(CH3CN)3]+Compounds
 Possessing Pendant Arms
;
_journal_issue 8
_journal_name_full Organometallics
_journal_page_first 1823
_journal_paper_doi 10.1021/om701084m
_journal_volume 27
_journal_year 2008
_chemical_formula_sum 'C21 H26 F6 N O2 P Ru'
_chemical_formula_weight 570.47
_chemical_name_systematic
; 
 [eta5-{1-((C5Me4)methyl)pyridin-2-one}Ru(eta6-benzene)]PF6 
;
_space_group_IT_number 2
_symmetry_cell_setting triclinic
_symmetry_space_group_name_Hall '-P 1'
_symmetry_space_group_name_H-M 'P -1'
_atom_sites_solution_hydrogens geom
_atom_sites_solution_primary direct
_atom_sites_solution_secondary difmap
_audit_creation_method SHELXL-97
_cell_angle_alpha 97.798(18)
_cell_angle_beta 95.328(18)
_cell_angle_gamma 91.472(14)
_cell_formula_units_Z 2
_cell_length_a 6.872(5)
_cell_length_b 10.792(8)
_cell_length_c 14.599(11)
_cell_measurement_reflns_used 7343
_cell_measurement_temperature 100(2)
_cell_measurement_theta_max 57.031
_cell_measurement_theta_min 4.422
_cell_volume 1067.2(14)
_computing_cell_refinement 'SAINT, Bruker'
_computing_data_collection 'SMART, Bruker'
_computing_data_reduction 'SAINT, Bruker'
_computing_molecular_graphics 'X-SEED, L. Barbour (1999);http://x-seed.net/'
_computing_structure_refinement 'SHELXL-97 (Sheldrick, 1997)'
_computing_structure_solution 'SHELXS-97 (Sheldrick, 1990)'
_diffrn_ambient_temperature 100(2)
_diffrn_measured_fraction_theta_full 0.997
_diffrn_measured_fraction_theta_max 0.930
_diffrn_measurement_device_type 'SMART platform CCD, Bruker'
_diffrn_measurement_method 'omega scans'
_diffrn_radiation_monochromator graphite
_diffrn_radiation_source 'fine-focus sealed tube'
_diffrn_radiation_type MoK\a
_diffrn_radiation_wavelength 0.71073
_diffrn_reflns_av_R_equivalents 0.0495
_diffrn_reflns_av_sigmaI/netI 0.0631
_diffrn_reflns_limit_h_max 8
_diffrn_reflns_limit_h_min -9
_diffrn_reflns_limit_k_max 14
_diffrn_reflns_limit_k_min -14
_diffrn_reflns_limit_l_max 19
_diffrn_reflns_limit_l_min -19
_diffrn_reflns_number 12674
_diffrn_reflns_theta_full 25.00
_diffrn_reflns_theta_max 28.67
_diffrn_reflns_theta_min 1.91
_exptl_absorpt_coefficient_mu 0.881
_exptl_absorpt_correction_T_max 0.7780
_exptl_absorpt_correction_T_min 0.7195
_exptl_absorpt_correction_type multi-scan
_exptl_absorpt_process_details 'SADABS, G. Sheldrick (1999)'
_exptl_crystal_colour colourless
_exptl_crystal_density_diffrn 1.775
_exptl_crystal_density_method 'not measured'
_exptl_crystal_description prism
_exptl_crystal_F_000 576
_exptl_crystal_size_max 0.40
_exptl_crystal_size_mid 0.30
_exptl_crystal_size_min 0.30
_refine_diff_density_max 1.034
_refine_diff_density_min -1.162
_refine_diff_density_rms 0.127
_refine_ls_extinction_method none
_refine_ls_goodness_of_fit_ref 1.103
_refine_ls_hydrogen_treatment constr
_refine_ls_matrix_type full
_refine_ls_number_parameters 293
_refine_ls_number_reflns 5114
_refine_ls_number_restraints 0
_refine_ls_restrained_S_all 1.103
_refine_ls_R_factor_all 0.0688
_refine_ls_R_factor_gt 0.0491
_refine_ls_shift/su_max 0.001
_refine_ls_shift/su_mean 0.000
_refine_ls_structure_factor_coef Fsqd
_refine_ls_weighting_details 'calc w=1/[\s^2^(Fo^2^)+(0.0397P)^2^+3.1006P] where P=(Fo^2^+2Fc^2^)/3'
_refine_ls_weighting_scheme calc
_refine_ls_wR_factor_gt 0.1119
_refine_ls_wR_factor_ref 0.1161
_reflns_number_gt 4120
_reflns_number_total 5114
_reflns_threshold_expression >2sigma(I)
_cod_data_source_file om701084m-ccdc664333.cif
_cod_data_source_block 07093hydroxypryidine
_cod_depositor_comments
;
The following automatic conversions were performed:
'_atom_site_symetry_multiplicity' tag replaced with
'_atom_site_symmetry_multiplicity'.

Automatic conversion script
Id: cif_correct_tags 1440 2010-10-19 06:21:57Z saulius 

The following automatic conversions were performed:

'_symmetry_cell_setting' value 'Triclinic' changed to 'triclinic'
according to /home/saulius/struct/CIF-dictionaries/cif_core.dic
dictionary named 'cif_core.dic' version 2.4.1 from 2010-06-29.

Automatic conversion script
Id: cif_fix_values 1715 2011-07-08 13:25:40Z adriana 
;
_cod_original_cell_volume 1067.3(14)
_cod_original_sg_symbol_H-M P-1
_cod_database_code 4070864

loop_
_symmetry_equiv_pos_as_xyz
'x, y, z'
'-x, -y, -z'

loop_
_atom_site_label
_atom_site_type_symbol
_atom_site_fract_x
_atom_site_fract_y
_atom_site_fract_z
_atom_site_U_iso_or_equiv
_atom_site_adp_type
_atom_site_occupancy
_atom_site_symmetry_multiplicity
_atom_site_calc_flag
_atom_site_refinement_flags
Ru1 Ru 0.21980(5) 0.79288(3) 0.20965(2) 0.01702(11) Uani 1 1 d .
P1 P -0.00758(17) 1.30467(10) 0.18333(8) 0.0243(3) Uani 1 1 d .
C9 C 0.4771(6) 0.8001(4) 0.1367(3) 0.0219(9) Uani 1 1 d .
C11 C 0.4737(6) 0.7096(4) 0.2719(3) 0.0182(8) Uani 1 1 d .
C10 C 0.4646(6) 0.6836(4) 0.1725(3) 0.0189(8) Uani 1 1 d .
C16 C 0.4867(7) 0.6043(4) 0.3294(3) 0.0234(9) Uani 1 1 d .
H16A H 0.3864 0.5389 0.3021 0.028 Uiso 1 1 calc R
H16B H 0.6161 0.5672 0.3242 0.028 Uiso 1 1 calc R
C2 C -0.0055(7) 0.9204(5) 0.2532(4) 0.0408(14) Uani 1 1 d .
H2 H 0.0075 1.0000 0.2904 0.049 Uiso 1 1 calc R
F1 F 0.0079(5) 1.3852(3) 0.1005(2) 0.0482(8) Uani 1 1 d .
F6 F -0.0242(5) 1.2252(3) 0.2665(2) 0.0460(8) Uani 1 1 d .
O1 O 0.7838(5) 0.6901(3) 0.4546(3) 0.0339(8) Uani 1 1 d .
C4 C -0.0212(7) 0.7954(6) 0.1030(4) 0.0421(14) Uani 1 1 d .
H4 H -0.0187 0.7894 0.0377 0.050 Uiso 1 1 calc R
F5 F 0.2016(6) 1.2588(5) 0.1731(3) 0.0815(14) Uani 1 1 d .
C14 C 0.4788(7) 0.8161(5) 0.0360(3) 0.0320(11) Uani 1 1 d .
H14B H 0.4124 0.8926 0.0246 0.048 Uiso 1 1 calc R
H14C H 0.4108 0.7438 -0.0029 0.048 Uiso 1 1 calc R
H14A H 0.6143 0.8222 0.0208 0.048 Uiso 1 1 calc R
C13 C 0.5130(7) 1.0336(4) 0.2065(4) 0.0314(11) Uani 1 1 d .
H13A H 0.6500 1.0621 0.2225 0.047 Uiso 1 1 calc R
H13B H 0.4313 1.0802 0.2497 0.047 Uiso 1 1 calc R
H13C H 0.4710 1.0482 0.1430 0.047 Uiso 1 1 calc R
C15 C 0.4545(7) 0.5569(4) 0.1175(3) 0.0267(10) Uani 1 1 d .
H15B H 0.3848 0.5601 0.0562 0.040 Uiso 1 1 calc R
H15C H 0.3847 0.4984 0.1499 0.040 Uiso 1 1 calc R
H15A H 0.5872 0.5287 0.1100 0.040 Uiso 1 1 calc R
C12 C 0.5054(7) 0.9151(4) 0.3921(3) 0.0265(10) Uani 1 1 d .
H12A H 0.6403 0.9145 0.4204 0.040 Uiso 1 1 calc R
H12B H 0.4172 0.8769 0.4302 0.040 Uiso 1 1 calc R
H12C H 0.4695 1.0017 0.3881 0.040 Uiso 1 1 calc R
C1 C -0.0271(7) 0.8124(6) 0.2948(4) 0.0397(13) Uani 1 1 d .
H1 H -0.0287 0.8188 0.3602 0.048 Uiso 1 1 calc R
F3 F -0.2162(5) 1.3531(5) 0.1938(3) 0.0758(14) Uani 1 1 d .
C7 C 0.4892(6) 0.8425(4) 0.2966(3) 0.0184(8) Uani 1 1 d .
C8 C 0.4926(6) 0.8968(4) 0.2131(3) 0.0214(9) Uani 1 1 d .
F4 F -0.0945(7) 1.1898(3) 0.1122(2) 0.0638(12) Uani 1 1 d .
C3 C -0.0030(7) 0.9116(5) 0.1582(4) 0.0405(14) Uani 1 1 d .
H3 H 0.0112 0.9854 0.1302 0.049 Uiso 1 1 calc R
C6 C -0.0461(7) 0.6964(5) 0.2412(5) 0.0415(14) Uani 1 1 d .
H6 H -0.0610 0.6229 0.2695 0.050 Uiso 1 1 calc R
F2 F 0.0795(7) 1.4192(3) 0.2544(3) 0.0736(13) Uani 1 1 d .
C5 C -0.0433(7) 0.6876(5) 0.1448(5) 0.0465(16) Uani 1 1 d .
H5 H -0.0564 0.6079 0.1076 0.056 Uiso 1 1 calc R
N1 N 0.4616(5) 0.6358(3) 0.4271(3) 0.0241(8) Uani 1 1 d .
C21 C 0.2838(7) 0.6197(4) 0.4576(4) 0.0297(10) Uani 1 1 d .
H21 H 0.1760 0.5900 0.4139 0.036 Uiso 1 1 calc R
O2 O 1.0052(9) 0.9005(5) 0.5503(4) 0.0831(17) Uani 1 1 d .
C18 C 0.5925(8) 0.7010(4) 0.5827(3) 0.0313(11) Uani 1 1 d .
H18 H 0.6996 0.7289 0.6273 0.038 Uiso 1 1 calc R
C19 C 0.4136(8) 0.6860(5) 0.6112(4) 0.0354(12) Uani 1 1 d .
H19 H 0.3958 0.7040 0.6754 0.042 Uiso 1 1 calc R
C17 C 0.6247(7) 0.6759(4) 0.4867(3) 0.0268(10) Uani 1 1 d .
C20 C 0.2555(8) 0.6446(5) 0.5477(4) 0.0352(12) Uani 1 1 d .
H20 H 0.1292 0.6340 0.5677 0.042 Uiso 1 1 calc R

loop_
_atom_site_aniso_label
_atom_site_aniso_U_11
_atom_site_aniso_U_22
_atom_site_aniso_U_33
_atom_site_aniso_U_23
_atom_site_aniso_U_13
_atom_site_aniso_U_12
Ru1 0.01433(17) 0.01747(17) 0.01940(18) 0.00230(12) 0.00268(11) 0.00110(11)
P1 0.0268(6) 0.0188(5) 0.0266(6) 0.0040(5) -0.0015(5) -0.0005(5)
C9 0.015(2) 0.029(2) 0.023(2) 0.0080(18) 0.0030(17) 0.0022(17)
C11 0.0143(19) 0.022(2) 0.018(2) 0.0022(16) 0.0017(15) 0.0019(16)
C10 0.0132(19) 0.023(2) 0.020(2) 0.0019(17) 0.0025(16) 0.0007(16)
C16 0.028(2) 0.018(2) 0.025(2) 0.0042(17) 0.0020(18) -0.0003(17)
C2 0.019(2) 0.037(3) 0.060(4) -0.016(3) 0.002(2) 0.009(2)
F1 0.065(2) 0.0360(17) 0.048(2) 0.0207(15) 0.0089(17) -0.0049(16)
F6 0.064(2) 0.0401(17) 0.0346(17) 0.0201(14) -0.0077(15) -0.0076(16)
O1 0.0252(18) 0.0366(19) 0.041(2) 0.0123(16) 0.0019(15) -0.0032(15)
C4 0.018(2) 0.078(5) 0.029(3) 0.000(3) 0.000(2) 0.011(3)
F5 0.042(2) 0.106(4) 0.110(4) 0.046(3) 0.026(2) 0.035(2)
C14 0.023(2) 0.049(3) 0.028(3) 0.017(2) 0.0038(19) 0.002(2)
C13 0.028(2) 0.024(2) 0.045(3) 0.017(2) 0.001(2) -0.0009(19)
C15 0.025(2) 0.024(2) 0.029(2) -0.0057(19) 0.0016(19) 0.0029(18)
C12 0.033(3) 0.021(2) 0.023(2) -0.0013(18) -0.0012(19) 0.0029(19)
C1 0.022(2) 0.067(4) 0.033(3) 0.009(3) 0.008(2) 0.010(2)
F3 0.042(2) 0.128(4) 0.075(3) 0.055(3) 0.0232(19) 0.042(2)
C7 0.0119(18) 0.022(2) 0.021(2) 0.0019(17) 0.0014(16) 0.0000(16)
C8 0.014(2) 0.021(2) 0.030(2) 0.0093(18) 0.0002(17) -0.0001(16)
F4 0.119(3) 0.0308(17) 0.0353(19) 0.0044(14) -0.022(2) -0.0165(19)
C3 0.018(2) 0.044(3) 0.066(4) 0.029(3) 0.004(2) 0.009(2)
C6 0.016(2) 0.039(3) 0.075(4) 0.026(3) 0.009(2) 0.000(2)
F2 0.123(4) 0.0259(17) 0.060(2) -0.0020(16) -0.039(2) -0.014(2)
C5 0.013(2) 0.037(3) 0.079(5) -0.024(3) -0.003(2) 0.003(2)
N1 0.0243(19) 0.0254(19) 0.023(2) 0.0055(15) 0.0029(15) -0.0007(15)
C21 0.028(2) 0.028(2) 0.034(3) 0.009(2) 0.007(2) 0.0013(19)
O2 0.103(4) 0.076(4) 0.066(3) 0.009(3) -0.004(3) -0.020(3)
C18 0.042(3) 0.024(2) 0.027(2) 0.0083(19) -0.008(2) -0.002(2)
C19 0.055(3) 0.025(2) 0.026(3) 0.003(2) 0.011(2) -0.005(2)
C17 0.027(2) 0.019(2) 0.034(3) 0.0094(19) -0.003(2) -0.0010(18)
C20 0.035(3) 0.033(3) 0.040(3) 0.008(2) 0.013(2) -0.003(2)

loop_
_atom_type_symbol
_atom_type_description
_atom_type_scat_dispersion_real
_atom_type_scat_dispersion_imag
_atom_type_scat_source
C C 0.0033 0.0016 'International Tables Vol C Tables 4.2.6.8 and 6.1.1.4'
H H 0.0000 0.0000 'International Tables Vol C Tables 4.2.6.8 and 6.1.1.4'
N N 0.0061 0.0033 'International Tables Vol C Tables 4.2.6.8 and 6.1.1.4'
O O 0.0106 0.0060 'International Tables Vol C Tables 4.2.6.8 and 6.1.1.4'
F F 0.0171 0.0103 'International Tables Vol C Tables 4.2.6.8 and 6.1.1.4'
P P 0.1023 0.0942 'International Tables Vol C Tables 4.2.6.8 and 6.1.1.4'
Ru Ru -1.2594 0.8363 'International Tables Vol C Tables 4.2.6.8 and 6.1.1.4'

loop_
_geom_angle_atom_site_label_1
_geom_angle_atom_site_label_2
_geom_angle_atom_site_label_3
_geom_angle
C10 Ru1 C9 38.81(16)
C10 Ru1 C8 64.50(17)
C9 Ru1 C8 38.36(17)
C10 Ru1 C7 64.89(16)
C9 Ru1 C7 64.84(17)
C8 Ru1 C7 38.60(16)
C10 Ru1 C11 38.85(16)
C9 Ru1 C11 64.98(16)
C8 Ru1 C11 64.53(16)
C7 Ru1 C11 38.63(16)
C10 Ru1 C3 144.0(2)
C9 Ru1 C3 111.35(19)
C8 Ru1 C3 105.47(19)
C7 Ru1 C3 129.9(2)
C11 Ru1 C3 168.45(19)
C10 Ru1 C4 116.99(19)
C9 Ru1 C4 104.34(19)
C8 Ru1 C4 123.7(2)
C7 Ru1 C4 161.5(2)
C11 Ru1 C4 152.6(2)
C3 Ru1 C4 37.4(2)
C10 Ru1 C5 107.06(18)
C9 Ru1 C5 120.8(2)
C8 Ru1 C5 155.9(2)
C7 Ru1 C5 160.9(2)
C11 Ru1 C5 124.3(2)
C3 Ru1 C5 67.2(2)
C4 Ru1 C5 37.5(2)
C10 Ru1 C2 173.74(18)
C9 Ru1 C2 137.1(2)
C8 Ru1 C2 109.42(19)
C7 Ru1 C2 109.60(19)
C11 Ru1 C2 138.3(2)
C3 Ru1 C2 37.0(2)
C4 Ru1 C2 67.2(2)
C5 Ru1 C2 79.1(2)
C10 Ru1 C1 146.0(2)
C9 Ru1 C1 171.6(2)
C8 Ru1 C1 133.4(2)
C7 Ru1 C1 109.49(19)
C11 Ru1 C1 114.96(19)
C3 Ru1 C1 66.9(2)
C4 Ru1 C1 79.4(2)
C5 Ru1 C1 66.7(2)
C2 Ru1 C1 37.2(2)
C10 Ru1 C6 118.80(19)
C9 Ru1 C6 151.7(2)
C8 Ru1 C6 166.8(2)
C7 Ru1 C6 129.3(2)
C11 Ru1 C6 109.23(18)
C3 Ru1 C6 79.3(2)
C4 Ru1 C6 67.5(2)
C5 Ru1 C6 37.3(2)
C2 Ru1 C6 66.7(2)
C1 Ru1 C6 36.6(2)
F5 P1 F3 179.0(3)
F5 P1 F2 89.5(3)
F3 P1 F2 89.7(3)
F5 P1 F4 90.4(3)
F3 P1 F4 90.4(3)
F2 P1 F4 179.9(3)
F5 P1 F6 89.8(2)
F3 P1 F6 90.8(2)
F2 P1 F6 89.8(2)
F4 P1 F6 90.12(19)
F5 P1 F1 90.6(2)
F3 P1 F1 88.8(2)
F2 P1 F1 89.9(2)
F4 P1 F1 90.15(19)
F6 P1 F1 179.5(2)
C8 C9 C10 107.6(4)
C8 C9 C14 126.4(4)
C10 C9 C14 125.9(4)
C8 C9 Ru1 70.8(2)
C10 C9 Ru1 70.4(2)
C14 C9 Ru1 125.4(3)
C7 C11 C10 107.5(4)
C7 C11 C16 132.0(4)
C10 C11 C16 120.2(4)
C7 C11 Ru1 70.4(2)
C10 C11 Ru1 69.9(2)
C16 C11 Ru1 130.1(3)
C9 C10 C11 108.2(4)
C9 C10 C15 126.3(4)
C11 C10 C15 125.5(4)
C9 C10 Ru1 70.8(2)
C11 C10 Ru1 71.2(2)
C15 C10 Ru1 126.1(3)
N1 C16 C11 116.6(4)
C3 C2 C1 120.1(5)
C3 C2 Ru1 71.1(3)
C1 C2 Ru1 71.9(3)
C3 C4 C5 119.3(5)
C3 C4 Ru1 71.3(3)
C5 C4 Ru1 71.6(3)
C6 C1 C2 120.3(5)
C6 C1 Ru1 71.8(3)
C2 C1 Ru1 70.9(3)
C8 C7 C11 107.7(4)
C8 C7 C12 124.6(4)
C11 C7 C12 127.7(4)
C8 C7 Ru1 70.5(2)
C11 C7 Ru1 71.0(2)
C12 C7 Ru1 125.3(3)
C9 C8 C7 108.9(4)
C9 C8 C13 125.1(4)
C7 C8 C13 125.9(4)
C9 C8 Ru1 70.8(2)
C7 C8 Ru1 70.9(2)
C13 C8 Ru1 125.2(3)
C2 C3 C4 120.4(5)
C2 C3 Ru1 72.0(3)
C4 C3 Ru1 71.3(3)
C1 C6 C5 119.5(5)
C1 C6 Ru1 71.5(3)
C5 C6 Ru1 70.6(3)
C4 C5 C6 120.3(5)
C4 C5 Ru1 70.9(3)
C6 C5 Ru1 72.1(3)
C21 N1 C17 122.1(4)
C21 N1 C16 120.0(4)
C17 N1 C16 117.8(4)
C20 C21 N1 121.8(5)
C19 C18 C17 121.4(5)
C18 C19 C20 120.4(5)
O1 C17 N1 119.3(4)
O1 C17 C18 125.3(4)
N1 C17 C18 115.4(4)
C21 C20 C19 118.8(5)

loop_
_geom_bond_atom_site_label_1
_geom_bond_atom_site_label_2
_geom_bond_distance
Ru1 C10 2.148(4)
Ru1 C9 2.152(4)
Ru1 C8 2.152(4)
Ru1 C7 2.157(4)
Ru1 C11 2.165(4)
Ru1 C3 2.168(5)
Ru1 C4 2.168(5)
Ru1 C5 2.177(5)
Ru1 C2 2.179(5)
Ru1 C1 2.192(5)
Ru1 C6 2.196(5)
P1 F5 1.546(4)
P1 F3 1.552(4)
P1 F2 1.569(3)
P1 F4 1.571(3)
P1 F6 1.589(3)
P1 F1 1.592(3)
C9 C8 1.414(6)
C9 C10 1.428(6)
C9 C14 1.504(6)
C11 C7 1.430(6)
C11 C10 1.434(6)
C11 C16 1.502(6)
C10 C15 1.486(6)
C16 N1 1.447(6)
C2 C3 1.379(8)
C2 C1 1.396(8)
O1 C17 1.243(6)
C4 C3 1.392(8)
C4 C5 1.395(9)
C13 C8 1.497(6)
C12 C7 1.496(6)
C1 C6 1.380(8)
C7 C8 1.424(6)
C6 C5 1.400(9)
N1 C21 1.354(6)
N1 C17 1.375(6)
C21 C20 1.340(7)
C18 C19 1.347(7)
C18 C17 1.430(7)
C19 C20 1.384(8)
